data_2017630
loop_
_publ_author_name
'L\'opez, Gerson'
'Jaramillo, L. Marina'
'Abonia, Rodrigo'
'Cobo, Justo'
'Glidewell, Christopher'

_publ_section_title
;
 Hydrogen-bonding patterns in three substituted
 <i>N</i>-benzyl-<i>N</i>-(3-<i>tert</i>-butyl-1-phenyl-1<i>H</i>-pyrazol-5-yl)acetamides
;
_journal_coeditor_code SK3367
_journal_issue 4
_journal_name_full 'Acta Crystallographica Section C'
_journal_page_first o168
_journal_page_last o173
_journal_paper_doi 10.1107/S0108270110006244
_journal_volume 66
_journal_year 2010
_chemical_formula_iupac 'C22 H23 Cl2 N3 O'
_chemical_formula_moiety 'C22 H23 Cl2 N3 O'
_chemical_formula_sum 'C22 H23 Cl2 N3 O'
_chemical_formula_weight 416.33
_chemical_name_systematic
;
<i>N</i>-(3-<i>tert</i>-butyl-1-phenyl-1<i>H</i>-pyrazol-5-yl)-2-chloro-
<i>N</i>-(4-chlorobenzyl)acetamide
;
_space_group_IT_number 14
_symmetry_cell_setting monoclinic
_symmetry_space_group_name_Hall '-P 2ybc'
_symmetry_space_group_name_H-M 'P 1 21/c 1'
_atom_sites_solution_hydrogens geom
_atom_sites_solution_primary direct
_atom_sites_solution_secondary difmap
_cell_angle_alpha 90.00
_cell_angle_beta 95.662(9)
_cell_angle_gamma 90.00
_cell_formula_units_Z 4
_cell_length_a 10.120(2)
_cell_length_b 10.7732(18)
_cell_length_c 19.2751(14)
_cell_measurement_reflns_used 4792
_cell_measurement_temperature 120(2)
_cell_measurement_theta_max 27.50
_cell_measurement_theta_min 2.78
_cell_volume 2091.2(6)
_computing_cell_refinement 'DIRAX/LSQ (Duisenberg <i>et al.</i>,  2000)'
_computing_data_collection 'COLLECT (Hooft, 1999)'
_computing_data_reduction 'EVALCCD (Duisenberg <i>et al.</i>,  2003)'
_computing_molecular_graphics 'PLATON (Spek, 2009)'
_computing_publication_material 'SHELXL97 (Sheldrick, 2008) and PLATON (Spek, 2009)'
_computing_structure_refinement 'SHELXL97 (Sheldrick, 2008)'
_computing_structure_solution 'SIR2004 (Burla <i>et al.</i>,  2005)'
_diffrn_ambient_temperature 120(2)
_diffrn_detector_area_resol_mean 9.091
_diffrn_measured_fraction_theta_full 0.999
_diffrn_measured_fraction_theta_max 0.999
_diffrn_measurement_device_type 'Bruker Nonius KappaCCD'
_diffrn_measurement_method '\f and \w scans'
_diffrn_radiation_monochromator graphite
_diffrn_radiation_source 'Bruker Nonius FR591 rotating-anode'
_diffrn_radiation_type 'Mo K\a'
_diffrn_radiation_wavelength 0.71073
_diffrn_reflns_av_R_equivalents 0.0632
_diffrn_reflns_av_sigmaI/netI 0.0448
_diffrn_reflns_limit_h_max 13
_diffrn_reflns_limit_h_min -13
_diffrn_reflns_limit_k_max 13
_diffrn_reflns_limit_k_min -13
_diffrn_reflns_limit_l_max 24
_diffrn_reflns_limit_l_min -23
_diffrn_reflns_number 33228
_diffrn_reflns_theta_full 27.50
_diffrn_reflns_theta_max 27.50
_diffrn_reflns_theta_min 2.78
_diffrn_standards_decay_% 0
_diffrn_standards_interval_count 0
_diffrn_standards_interval_time 0
_diffrn_standards_number 0
_exptl_absorpt_coefficient_mu 0.328
_exptl_absorpt_correction_T_max 0.981
_exptl_absorpt_correction_T_min 0.899
_exptl_absorpt_correction_type multi-scan
_exptl_absorpt_process_details '(SADABS; Sheldrick, 2003)'
_exptl_crystal_colour colourless
_exptl_crystal_density_diffrn 1.322
_exptl_crystal_density_method 'not measured'
_exptl_crystal_description needle
_exptl_crystal_F_000 872
_exptl_crystal_size_max 0.35
_exptl_crystal_size_mid 0.12
_exptl_crystal_size_min 0.06
_refine_diff_density_max 0.701
_refine_diff_density_min -0.833
_refine_ls_extinction_method none
_refine_ls_goodness_of_fit_ref 1.037
_refine_ls_hydrogen_treatment constr
_refine_ls_matrix_type full
_refine_ls_number_parameters 256
_refine_ls_number_reflns 4792
_refine_ls_number_restraints 0
_refine_ls_restrained_S_all 1.037
_refine_ls_R_factor_all 0.0850
_refine_ls_R_factor_gt 0.0488
_refine_ls_shift/su_max 0.001
_refine_ls_shift/su_mean 0.000
_refine_ls_structure_factor_coef Fsqd
_refine_ls_weighting_details 'w=1/[\s^2^(Fo^2^)+(0.0370P)^2^+2.2697P] where P=(Fo^2^+2Fc^2^)/3'
_refine_ls_weighting_scheme calc
_refine_ls_wR_factor_gt 0.0990
_refine_ls_wR_factor_ref 0.1159
_reflns_number_gt 3328
_reflns_number_total 4792
_reflns_threshold_expression I>2\s(I)
_cod_data_source_file sk3367.cif
_cod_data_source_block II
_cod_original_sg_symbol_H-M 'P 21/c'
_cod_database_code 2017630
_cod_database_fobs_code 2017630

loop_
_symmetry_equiv_pos_as_xyz
'x, y, z'
'-x, y+1/2, -z+1/2'
'-x, -y, -z'
'x, -y-1/2, z-1/2'

loop_
_atom_site_type_symbol
_atom_site_label
_atom_site_fract_x
_atom_site_fract_y
_atom_site_fract_z
_atom_site_U_iso_or_equiv
_atom_site_adp_type
_atom_site_calc_flag
_atom_site_refinement_flags
_atom_site_occupancy
_atom_site_disorder_assembly
_atom_site_disorder_group
N N1 0.61865(16) 0.35337(16) 0.16477(8) 0.0160(4) Uani d . 1 . .
N N2 0.69957(17) 0.44926(15) 0.15140(9) 0.0164(4) Uani d . 1 . .
C C3 0.8008(2) 0.44291(19) 0.20033(10) 0.0163(4) Uani d . 1 . .
C C4 0.7871(2) 0.34228(19) 0.24494(10) 0.0179(4) Uani d . 1 . .
H H4 0.8464 0.3180 0.2839 0.022 Uiso calc R 1 . .
C C5 0.6713(2) 0.28677(18) 0.22090(10) 0.0157(4) Uani d . 1 . .
C C11 0.5031(2) 0.33030(19) 0.11880(10) 0.0165(4) Uani d . 1 . .
C C12 0.3901(2) 0.2822(2) 0.14301(11) 0.0199(4) Uani d . 1 . .
H H12 0.3876 0.2654 0.1912 0.024 Uiso calc R 1 . .
C C13 0.2811(2) 0.2588(2) 0.09654(11) 0.0237(5) Uani d . 1 . .
H H13 0.2039 0.2234 0.1127 0.028 Uiso calc R 1 . .
C C14 0.2823(2) 0.2860(2) 0.02670(11) 0.0235(5) Uani d . 1 . .
H H14 0.2063 0.2699 -0.0050 0.028 Uiso calc R 1 . .
C C15 0.3943(2) 0.3366(2) 0.00329(11) 0.0237(5) Uani d . 1 . .
H H15 0.3950 0.3570 -0.0446 0.028 Uiso calc R 1 . .
C C16 0.5057(2) 0.3579(2) 0.04880(11) 0.0201(4) Uani d . 1 . .
H H16 0.5836 0.3913 0.0323 0.024 Uiso calc R 1 . .
C C31 0.9101(2) 0.53764(19) 0.20449(10) 0.0179(4) Uani d . 1 . .
C C32 0.8962(2) 0.6213(2) 0.14079(12) 0.0272(5) Uani d . 1 . .
H H32A 0.8105 0.6643 0.1381 0.041 Uiso calc R 1 . .
H H32B 0.9010 0.5711 0.0987 0.041 Uiso calc R 1 . .
H H32C 0.9682 0.6826 0.1444 0.041 Uiso calc R 1 . .
C C33 1.0441(2) 0.4726(2) 0.20941(13) 0.0274(5) Uani d . 1 . .
H H33A 1.0487 0.4193 0.1685 0.041 Uiso calc R 1 . .
H H33B 1.0548 0.4219 0.2518 0.041 Uiso calc R 1 . .
H H33C 1.1151 0.5347 0.2111 0.041 Uiso calc R 1 . .
C C34 0.9004(2) 0.6152(2) 0.26999(12) 0.0299(5) Uani d . 1 . .
H H34A 0.9063 0.5607 0.3109 0.045 Uiso calc R 1 . .
H H34B 0.8154 0.6594 0.2663 0.045 Uiso calc R 1 . .
H H34C 0.9733 0.6754 0.2749 0.045 Uiso calc R 1 . .
N N51 0.60951(17) 0.18100(15) 0.24512(8) 0.0164(4) Uani d . 1 . .
C C57 0.5421(2) 0.1932(2) 0.30909(10) 0.0189(4) Uani d . 1 . .
H H57A 0.4896 0.1173 0.3155 0.023 Uiso calc R 1 . .
H H57B 0.4799 0.2643 0.3041 0.023 Uiso calc R 1 . .
C C51 0.6389(2) 0.2126(2) 0.37209(10) 0.0192(4) Uani d . 1 . .
C C52 0.6577(2) 0.3292(2) 0.40072(11) 0.0262(5) Uani d . 1 . .
H H52 0.6075 0.3972 0.3808 0.031 Uiso calc R 1 . .
C C53 0.7492(2) 0.3488(3) 0.45827(12) 0.0325(6) Uani d . 1 . .
H H53 0.7618 0.4291 0.4782 0.039 Uiso calc R 1 . .
C C54 0.8208(2) 0.2492(3) 0.48560(11) 0.0323(6) Uani d . 1 . .
C C55 0.8041(2) 0.1324(3) 0.45822(12) 0.0306(6) Uani d . 1 . .
H H55 0.8549 0.0648 0.4781 0.037 Uiso calc R 1 . .
C C56 0.7126(2) 0.1145(2) 0.40138(11) 0.0234(5) Uani d . 1 . .
H H56 0.7000 0.0337 0.3821 0.028 Uiso calc R 1 . .
Cl Cl54 0.93487(7) 0.27147(9) 0.55764(3) 0.0547(2) Uani d . 1 . .
C C58 0.6121(2) 0.0698(2) 0.21199(10) 0.0196(4) Uani d . 1 . .
O O58 0.55919(17) -0.02194(14) 0.23199(8) 0.0292(4) Uani d . 1 . .
C C59 0.6861(2) 0.0721(2) 0.14731(11) 0.0243(5) Uani d . 1 . .
H H59A 0.7726 0.1142 0.1582 0.029 Uiso calc R 1 . .
H H59B 0.6342 0.1202 0.1103 0.029 Uiso calc R 1 . .
Cl Cl59 0.71317(7) -0.07799(6) 0.11675(4) 0.04079(19) Uani d . 1 . .

loop_
_atom_site_aniso_label
_atom_site_aniso_U_11
_atom_site_aniso_U_22
_atom_site_aniso_U_33
_atom_site_aniso_U_12
_atom_site_aniso_U_13
_atom_site_aniso_U_23
N1 0.0162(9) 0.0156(9) 0.0166(8) -0.0019(7) 0.0026(7) 0.0014(7)
N2 0.0173(9) 0.0141(9) 0.0185(9) -0.0031(7) 0.0047(7) 0.0001(7)
C3 0.0163(10) 0.0173(10) 0.0153(10) 0.0003(8) 0.0018(8) -0.0023(8)
C4 0.0171(10) 0.0192(10) 0.0173(10) 0.0009(8) 0.0008(8) 0.0000(8)
C5 0.0190(10) 0.0143(10) 0.0143(9) 0.0013(8) 0.0043(8) 0.0010(8)
C11 0.0151(10) 0.0155(10) 0.0185(10) 0.0004(8) 0.0001(8) -0.0028(8)
C12 0.0195(11) 0.0237(11) 0.0167(10) -0.0022(9) 0.0021(8) 0.0020(9)
C13 0.0195(11) 0.0302(12) 0.0213(11) -0.0065(9) 0.0023(8) 0.0034(9)
C14 0.0232(11) 0.0273(12) 0.0189(10) -0.0037(9) -0.0038(8) -0.0013(9)
C15 0.0251(12) 0.0305(12) 0.0155(10) -0.0018(10) 0.0026(9) 0.0000(9)
C16 0.0184(11) 0.0239(11) 0.0184(10) -0.0011(9) 0.0042(8) -0.0004(9)
C31 0.0180(10) 0.0176(10) 0.0182(10) -0.0008(8) 0.0021(8) 0.0000(8)
C32 0.0260(12) 0.0264(12) 0.0284(12) -0.0073(10) -0.0011(9) 0.0062(10)
C33 0.0181(11) 0.0253(12) 0.0386(13) -0.0046(9) 0.0015(9) 0.0008(10)
C34 0.0340(14) 0.0279(13) 0.0287(12) -0.0113(11) 0.0075(10) -0.0100(10)
N51 0.0191(9) 0.0154(9) 0.0148(8) -0.0024(7) 0.0025(7) 0.0005(7)
C57 0.0195(11) 0.0207(11) 0.0172(10) -0.0013(9) 0.0053(8) 0.0003(8)
C51 0.0182(11) 0.0248(11) 0.0155(10) -0.0015(9) 0.0054(8) 0.0003(9)
C52 0.0276(12) 0.0266(12) 0.0246(11) 0.0002(10) 0.0029(9) -0.0007(10)
C53 0.0301(13) 0.0414(15) 0.0263(12) -0.0047(11) 0.0033(10) -0.0112(11)
C54 0.0170(11) 0.0628(18) 0.0171(11) 0.0001(12) 0.0020(8) -0.0034(11)
C55 0.0233(12) 0.0475(16) 0.0216(11) 0.0100(11) 0.0054(9) 0.0085(11)
C56 0.0224(12) 0.0287(12) 0.0198(11) 0.0025(9) 0.0066(9) 0.0054(9)
Cl54 0.0254(3) 0.1090(7) 0.0281(3) 0.0041(4) -0.0063(3) -0.0147(4)
C58 0.0219(11) 0.0198(11) 0.0166(10) -0.0003(9) -0.0002(8) 0.0000(8)
O58 0.0424(10) 0.0185(8) 0.0279(9) -0.0088(7) 0.0105(7) -0.0012(7)
C59 0.0345(13) 0.0172(11) 0.0222(11) 0.0031(10) 0.0076(9) -0.0025(9)
Cl59 0.0568(4) 0.0218(3) 0.0474(4) 0.0006(3) 0.0235(3) -0.0106(3)

loop_
_atom_type_symbol
_atom_type_description
_atom_type_scat_dispersion_real
_atom_type_scat_dispersion_imag
_atom_type_scat_source
C C 0.0033 0.0016 'International Tables Vol C Tables 4.2.6.8 and 6.1.1.4'
H H 0.0000 0.0000 'International Tables Vol C Tables 4.2.6.8 and 6.1.1.4'
' Cl' Cl 0.1484 0.1585 'International Tables Vol C Tables 4.2.6.8 and 6.1.1.4'
N N 0.0061 0.0033 'International Tables Vol C Tables 4.2.6.8 and 6.1.1.4'
O O 0.0106 0.0060 'International Tables Vol C Tables 4.2.6.8 and 6.1.1.4'

loop_
_geom_angle_atom_site_label_1
_geom_angle_atom_site_label_2
_geom_angle_atom_site_label_3
_geom_angle_site_symmetry_1
_geom_angle_site_symmetry_3
_geom_angle
_geom_angle_publ_flag
N2 N1 C5 . . 110.81(16) ?
N2 N1 C11 . . 119.36(16) ?
C5 N1 C11 . . 129.64(17) ?
C3 N2 N1 . . 105.33(16) ?
N2 C3 C4 . . 111.14(18) ?
N2 C3 C31 . . 121.14(18) ?
C4 C3 C31 . . 127.70(18) ?
C5 C4 C3 . . 105.48(18) ?
C5 C4 H4 . . 127.3 ?
C3 C4 H4 . . 127.3 ?
C4 C5 N1 . . 107.23(17) ?
C4 C5 N51 . . 130.07(18) ?
N1 C5 N51 . . 122.71(18) ?
C12 C11 C16 . . 120.44(19) ?
C12 C11 N1 . . 121.00(18) ?
C16 C11 N1 . . 118.55(18) ?
C13 C12 C11 . . 119.21(19) ?
C13 C12 H12 . . 120.4 ?
C11 C12 H12 . . 120.4 ?
C12 C13 C14 . . 120.9(2) ?
C12 C13 H13 . . 119.5 ?
C14 C13 H13 . . 119.5 ?
C15 C14 C13 . . 119.5(2) ?
C15 C14 H14 . . 120.3 ?
C13 C14 H14 . . 120.3 ?
C14 C15 C16 . . 120.5(2) ?
C14 C15 H15 . . 119.8 ?
C16 C15 H15 . . 119.8 ?
C15 C16 C11 . . 119.46(19) ?
C15 C16 H16 . . 120.3 ?
C11 C16 H16 . . 120.3 ?
C3 C31 C32 . . 110.58(17) ?
C3 C31 C33 . . 109.73(17) ?
C32 C31 C33 . . 109.56(18) ?
C3 C31 C34 . . 108.03(17) ?
C32 C31 C34 . . 109.60(19) ?
C33 C31 C34 . . 109.30(19) ?
C31 C32 H32A . . 109.5 ?
C31 C32 H32B . . 109.5 ?
H32A C32 H32B . . 109.5 ?
C31 C32 H32C . . 109.5 ?
H32A C32 H32C . . 109.5 ?
H32B C32 H32C . . 109.5 ?
C31 C33 H33A . . 109.5 ?
C31 C33 H33B . . 109.5 ?
H33A C33 H33B . . 109.5 ?
C31 C33 H33C . . 109.5 ?
H33A C33 H33C . . 109.5 ?
H33B C33 H33C . . 109.5 ?
C31 C34 H34A . . 109.5 ?
C31 C34 H34B . . 109.5 ?
H34A C34 H34B . . 109.5 ?
C31 C34 H34C . . 109.5 ?
H34A C34 H34C . . 109.5 ?
H34B C34 H34C . . 109.5 ?
C58 N51 C5 . . 122.00(16) ?
C58 N51 C57 . . 120.29(17) ?
C5 N51 C57 . . 117.71(16) ?
N51 C57 C51 . . 111.80(16) ?
N51 C57 H57A . . 109.3 ?
C51 C57 H57A . . 109.3 ?
N51 C57 H57B . . 109.3 ?
C51 C57 H57B . . 109.3 ?
H57A C57 H57B . . 107.9 ?
C52 C51 C56 . . 119.1(2) ?
C52 C51 C57 . . 120.4(2) ?
C56 C51 C57 . . 120.5(2) ?
C51 C52 C53 . . 120.9(2) ?
C51 C52 H52 . . 119.6 ?
C53 C52 H52 . . 119.6 ?
C54 C53 C52 . . 118.2(2) ?
C54 C53 H53 . . 120.9 ?
C52 C53 H53 . . 120.9 ?
C55 C54 C53 . . 122.1(2) ?
C55 C54 Cl54 . . 118.9(2) ?
C53 C54 Cl54 . . 119.0(2) ?
C54 C55 C56 . . 118.9(2) ?
C54 C55 H55 . . 120.5 ?
C56 C55 H55 . . 120.5 ?
C55 C56 C51 . . 120.8(2) ?
C55 C56 H56 . . 119.6 ?
C51 C56 H56 . . 119.6 ?
O58 C58 N51 . . 122.86(19) ?
O58 C58 C59 . . 123.1(2) ?
N51 C58 C59 . . 114.00(18) ?
C58 C59 Cl59 . . 111.61(16) ?
C58 C59 H59A . . 109.3 ?
Cl59 C59 H59A . . 109.3 ?
C58 C59 H59B . . 109.3 ?
Cl59 C59 H59B . . 109.3 ?
H59A C59 H59B . . 108.0 ?

loop_
_geom_bond_atom_site_label_1
_geom_bond_atom_site_label_2
_geom_bond_site_symmetry_2
_geom_bond_distance
_geom_bond_publ_flag
N1 N2 . 1.359(2) ?
N1 C5 . 1.362(3) ?
N1 C11 . 1.417(3) ?
N2 C3 . 1.324(3) ?
C3 C4 . 1.399(3) ?
C3 C31 . 1.501(3) ?
C4 C5 . 1.356(3) ?
C4 H4 . 0.9500 ?
C5 N51 . 1.402(3) ?
C11 C12 . 1.378(3) ?
C11 C16 . 1.384(3) ?
C12 C13 . 1.374(3) ?
C12 H12 . 0.9500 ?
C13 C14 . 1.379(3) ?
C13 H13 . 0.9500 ?
C14 C15 . 1.373(3) ?
C14 H14 . 0.9500 ?
C15 C16 . 1.378(3) ?
C15 H15 . 0.9500 ?
C16 H16 . 0.9500 ?
C31 C32 . 1.518(3) ?
C31 C33 . 1.521(3) ?
C31 C34 . 1.525(3) ?
C32 H32A . 0.9800 ?
C32 H32B . 0.9800 ?
C32 H32C . 0.9800 ?
C33 H33A . 0.9800 ?
C33 H33B . 0.9800 ?
C33 H33C . 0.9800 ?
C34 H34A . 0.9800 ?
C34 H34B . 0.9800 ?
C34 H34C . 0.9800 ?
N51 C58 . 1.359(3) ?
N51 C57 . 1.473(2) ?
C57 C51 . 1.498(3) ?
C57 H57A . 0.9900 ?
C57 H57B . 0.9900 ?
C51 C52 . 1.378(3) ?
C51 C56 . 1.382(3) ?
C52 C53 . 1.389(3) ?
C52 H52 . 0.9500 ?
C53 C54 . 1.371(4) ?
C53 H53 . 0.9500 ?
C54 C55 . 1.368(4) ?
C54 Cl54 . 1.733(2) ?
C55 C56 . 1.377(3) ?
C55 H55 . 0.9500 ?
C56 H56 . 0.9500 ?
C58 O58 . 1.206(3) ?
C58 C59 . 1.516(3) ?
C59 Cl59 . 1.751(2) ?
C59 H59A . 0.9900 ?
C59 H59B . 0.9900 ?

loop_
_geom_hbond_atom_site_label_D
_geom_hbond_atom_site_label_H
_geom_hbond_atom_site_label_A
_geom_hbond_site_symmetry_A
_geom_hbond_distance_DH
_geom_hbond_distance_HA
_geom_hbond_distance_DA
_geom_hbond_angle_DHA
_geom_hbond_publ_flag
C57 H57B O58 2_655 0.99 2.43 3.307(3) 148 no
C16 H16 Cg2 4_565 0.95 2.91 3.526(2) 124 no
C56 H56 Cg1 2_645 0.95 2.77 3.514(2) 136 no

loop_
_geom_torsion_atom_site_label_1
_geom_torsion_atom_site_label_2
_geom_torsion_atom_site_label_3
_geom_torsion_atom_site_label_4
_geom_torsion_site_symmetry_1
_geom_torsion_site_symmetry_2
_geom_torsion_site_symmetry_3
_geom_torsion_site_symmetry_4
_geom_torsion
_geom_torsion_publ_flag
C5 N1 N2 C3 . . . . -1.2(2) ?
C11 N1 N2 C3 . . . . -176.62(17) ?
N1 N2 C3 C4 . . . . 0.8(2) ?
N1 N2 C3 C31 . . . . -177.72(17) ?
N2 C3 C4 C5 . . . . -0.1(2) ?
C31 C3 C4 C5 . . . . 178.29(19) ?
C3 C4 C5 N1 . . . . -0.6(2) ?
C3 C4 C5 N51 . . . . 179.07(19) ?
N2 N1 C5 C4 . . . . 1.2(2) ?
C11 N1 C5 C4 . . . . 175.97(18) ?
N2 N1 C5 N51 . . . . -178.56(17) ?
C11 N1 C5 N51 . . . . -3.8(3) ?
N2 N1 C11 C12 . . . . -148.0(2) ?
C5 N1 C11 C12 . . . . 37.6(3) ?
N2 N1 C11 C16 . . . . 31.6(3) ?
C5 N1 C11 C16 . . . . -142.8(2) ?
C16 C11 C12 C13 . . . . 1.7(3) ?
N1 C11 C12 C13 . . . . -178.7(2) ?
C11 C12 C13 C14 . . . . -1.8(3) ?
C12 C13 C14 C15 . . . . 0.3(4) ?
C13 C14 C15 C16 . . . . 1.3(3) ?
C14 C15 C16 C11 . . . . -1.3(3) ?
C12 C11 C16 C15 . . . . -0.2(3) ?
N1 C11 C16 C15 . . . . -179.77(19) ?
N2 C3 C31 C32 . . . . -8.9(3) ?
C4 C3 C31 C32 . . . . 172.9(2) ?
N2 C3 C31 C33 . . . . -129.8(2) ?
C4 C3 C31 C33 . . . . 51.9(3) ?
N2 C3 C31 C34 . . . . 111.1(2) ?
C4 C3 C31 C34 . . . . -67.2(3) ?
C4 C5 N51 C58 . . . . -103.5(3) ?
N1 C5 N51 C58 . . . . 76.1(3) ?
C4 C5 N51 C57 . . . . 75.6(3) ?
N1 C5 N51 C57 . . . . -104.7(2) ?
C58 N51 C57 C51 . . . . 110.1(2) ?
C5 N51 C57 C51 . . . . -69.1(2) ?
N51 C57 C51 C52 . . . . 102.4(2) ?
N51 C57 C51 C56 . . . . -76.2(2) ?
C56 C51 C52 C53 . . . . -0.1(3) ?
C57 C51 C52 C53 . . . . -178.67(19) ?
C51 C52 C53 C54 . . . . 0.4(3) ?
C52 C53 C54 C55 . . . . -0.3(4) ?
C52 C53 C54 Cl54 . . . . -179.72(18) ?
C53 C54 C55 C56 . . . . 0.0(4) ?
Cl54 C54 C55 C56 . . . . 179.41(16) ?
C54 C55 C56 C51 . . . . 0.2(3) ?
C52 C51 C56 C55 . . . . -0.2(3) ?
C57 C51 C56 C55 . . . . 178.35(19) ?
C5 N51 C58 O58 . . . . -179.8(2) ?
C57 N51 C58 O58 . . . . 1.1(3) ?
C5 N51 C58 C59 . . . . -0.4(3) ?
C57 N51 C58 C59 . . . . -179.55(18) ?
O58 C58 C59 Cl59 . . . . -12.0(3) ?
N51 C58 C59 Cl59 . . . . 168.70(15) ?

loop_
_cod_related_entry_id
_cod_related_entry_database
_cod_related_entry_code
1 ChemSpider 30654234
